data_7217766
loop_
_publ_author_name
'ITO, AKIHIRO'
'Matsumoto, Takashi'
'Tanaka, Kazuyoshi'
'Sakamaki, Daisuke'

_publ_section_title
;
 Electronic structure of tetraaza[1.1.1.1]o,p,o,p-cyclophane and its
 oxidized states
;
_journal_name_full 'RSC Advances'
_journal_paper_doi 10.1039/C4RA06065B
_journal_year 2014
_chemical_formula_moiety 'C58 H56 N4 O6'
_chemical_formula_sum 'C58 H56 N4 O6'
_chemical_formula_weight 905.10
_space_group_IT_number 2
_symmetry_cell_setting triclinic
_symmetry_Int_Tables_number 2
_symmetry_space_group_name_Hall '-P 1'
_symmetry_space_group_name_H-M 'P -1'
_atom_sites_solution_hydrogens geom
_atom_sites_solution_primary direct
_atom_sites_solution_secondary difmap
_cell_angle_alpha 99.018(5)
_cell_angle_beta 108.092(5)
_cell_angle_gamma 90.316(3)
_cell_formula_units_Z 2
_cell_length_a 11.879(5)
_cell_length_b 13.771(5)
_cell_length_c 15.511(6)
_cell_measurement_reflns_used 7470
_cell_measurement_temperature 93
_cell_measurement_theta_max 33.50
_cell_measurement_theta_min 1.80
_cell_volume 2378.1(16)
_computing_cell_refinement 'CrystalClear-SM Expert 2.0 r4'
_computing_data_collection 'CrystalClear-SM Expert 2.0 r4 (Rigaku, 2009)'
_computing_data_reduction 'CrystalClear-SM Expert 2.0 r4'
_computing_molecular_graphics 'CrystalStructure 4.0'
_computing_publication_material 'CrystalStructure 4.0 (Rigaku, 2011)'
_computing_structure_refinement 'SHELXL97 (Sheldrick, 2008)'
_computing_structure_solution 'SIR92 (Altomare, et al., 1994)'
_diffrn_ambient_temperature 93
_diffrn_detector_area_resol_mean 6.827
_diffrn_measured_fraction_theta_full 0.994
_diffrn_measured_fraction_theta_max 0.994
_diffrn_measurement_device_type 'Rigaku XtaLAB mini'
_diffrn_measurement_method \w
_diffrn_radiation_type 'Mo K\a'
_diffrn_radiation_wavelength 0.71075
_diffrn_reflns_av_R_equivalents 0.0383
_diffrn_reflns_limit_h_max 15
_diffrn_reflns_limit_h_min -15
_diffrn_reflns_limit_k_max 17
_diffrn_reflns_limit_k_min -17
_diffrn_reflns_limit_l_max 20
_diffrn_reflns_limit_l_min -20
_diffrn_reflns_number 31747
_diffrn_reflns_theta_full 27.55
_diffrn_reflns_theta_max 27.55
_diffrn_reflns_theta_min 2.50
_diffrn_standards_number 0
_exptl_absorpt_coefficient_mu 0.082
_exptl_absorpt_correction_T_max 0.992
_exptl_absorpt_correction_T_min 0.882
_exptl_absorpt_correction_type multi-scan
_exptl_absorpt_process_details 'REQAB (Rigaku, 1998)'
_exptl_crystal_colour purple
_exptl_crystal_density_diffrn 1.264
_exptl_crystal_density_method 'not measured'
_exptl_crystal_description block
_exptl_crystal_F_000 960.00
_exptl_crystal_size_max 0.300
_exptl_crystal_size_mid 0.220
_exptl_crystal_size_min 0.100
_refine_diff_density_max 0.53
_refine_diff_density_min -0.62
_refine_ls_extinction_method none
_refine_ls_goodness_of_fit_ref 1.085
_refine_ls_hydrogen_treatment constr
_refine_ls_number_parameters 642
_refine_ls_number_reflns 10928
_refine_ls_number_restraints 0
_refine_ls_R_factor_gt 0.0772
_refine_ls_shift/su_max 0.000
_refine_ls_structure_factor_coef Fsqd
_refine_ls_weighting_details 'w = 1/[\s^2^(Fo^2^)+(0.0898P)^2^+4.4689P] where P=(Fo^2^+2Fc^2^)/3'
_refine_ls_weighting_scheme calc
_refine_ls_wR_factor_ref 0.2240
_reflns_number_gt 9360
_reflns_number_total 10928
_reflns_threshold_expression F^2^>2.0\s(F^2^)
_cod_data_source_file c4ra06065b1.cif
_cod_data_source_block SX060
_cod_database_code 7217766

loop_
_symmetry_equiv_pos_site_id
_symmetry_equiv_pos_as_xyz
1 +X,+Y,+Z
2 -X,-Y,-Z

loop_
_atom_site_label
_atom_site_type_symbol
_atom_site_fract_x
_atom_site_fract_y
_atom_site_fract_z
_atom_site_U_iso_or_equiv
_atom_site_adp_type
_atom_site_occupancy
_atom_site_symmetry_multiplicity
_atom_site_calc_flag
_atom_site_refinement_flags
O1 O -0.19445(16) 0.72182(14) 0.76150(13) 0.0248(4) Uani 1 2 d .
O2 O 0.51878(17) 0.78205(15) 1.25894(14) 0.0279(4) Uani 1 2 d .
O3 O 0.6501(3) 1.10056(17) 1.53947(15) 0.0449(6) Uani 1 2 d .
O4 O 0.6960(2) 0.39398(18) 0.45945(14) 0.0429(6) Uani 1 2 d .
O5A O 0.0268(5) 0.1455(8) 0.4916(4) 0.147(5) Uani 0.840(12) 2 d .
O5B O 0.005(3) 0.0395(18) 0.4797(16) 0.083(11) Uani 0.160(12) 2 d .
O6 O 0.6752(3) 0.6270(3) 0.4385(3) 0.0772(10) Uani 1 2 d .
N1 N 0.85794(18) 0.36630(15) 0.83345(14) 0.0180(4) Uani 1 2 d .
N5 N 0.29511(17) 0.81869(15) 0.88681(14) 0.0179(4) Uani 1 2 d .
N8 N 0.89651(18) 0.67931(15) 1.12475(15) 0.0196(4) Uani 1 2 d .
N58 N 0.49839(18) 1.14010(15) 1.16781(14) 0.0187(4) Uani 1 2 d .
C1 C 0.4358(2) 1.06187(17) 1.10094(17) 0.0175(4) Uani 1 2 d .
C2 C 0.8796(3) 0.5990(4) 0.4762(3) 0.0596(12) Uani 1 2 d .
C3A C 0.7986(7) 0.5260(6) 0.3294(5) 0.041(2) Uani 0.502(12) 2 d .
C3B C 0.7076(8) 0.5407(5) 0.3147(5) 0.043(2) Uani 0.498(12) 2 d .
C4 C 0.7711(6) 0.5887(3) 0.4156(3) 0.0773(18) Uani 1 2 d .
C5 C 0.1797(5) 0.1313(4) 0.4282(4) 0.0716(14) Uani 1 2 d .
C6 C 0.0564(7) 0.1060(5) 0.4255(3) 0.100(3) Uani 1 2 d .
C7 C -0.0277(5) 0.0482(4) 0.3389(3) 0.0751(16) Uani 1 2 d .
C10 C 1.1050(2) 0.72952(17) 1.14902(15) 0.0175(4) Uani 1 2 d .
C11 C 0.8014(2) 0.70782(17) 1.15883(17) 0.0193(5) Uani 1 2 d .
C12 C 0.3928(2) 0.88627(17) 1.05008(17) 0.0187(5) Uani 1 2 d .
C13 C 0.5581(2) 0.69261(19) 0.84858(17) 0.0206(5) Uani 1 2 d .
C14 C 0.3617(2) 0.65188(18) 0.89998(17) 0.0211(5) Uani 1 2 d .
C15 C 0.4400(2) 0.57888(18) 0.89215(19) 0.0236(5) Uani 1 2 d .
C16 C 0.3365(2) 0.90090(17) 0.96026(16) 0.0170(4) Uani 1 2 d .
C17 C 0.8674(2) 0.42364(17) 0.99302(16) 0.0173(4) Uani 1 2 d .
C18 C 0.8731(2) 0.59865(17) 1.04856(17) 0.0177(4) Uani 1 2 d .
C19 C 0.1720(2) 0.78968(17) 0.85543(16) 0.0175(4) Uani 1 2 d .
C20 C 0.6162(2) 0.76107(19) 1.23024(19) 0.0229(5) Uani 1 2 d .
C21 C -0.0252(2) 0.80718(18) 0.86865(17) 0.0197(5) Uani 1 2 d .
C22 C 1.1595(2) 0.89868(19) 1.14593(18) 0.0237(5) Uani 1 2 d .
C23 C 0.4422(2) 0.96481(18) 1.11960(17) 0.0195(5) Uani 1 2 d .
C24 C 0.8137(2) 0.37745(18) 0.73877(16) 0.0208(5) Uani 1 2 d .
C25 C 0.4792(2) 0.76638(17) 0.85520(16) 0.0176(4) Uani 1 2 d .
C26 C 0.6849(2) 0.67391(17) 1.11030(17) 0.0186(5) Uani 1 2 d .
C27 C 0.3239(2) 0.99689(18) 0.94217(17) 0.0191(5) Uani 1 2 d .
C28 C 0.8384(2) 0.53919(18) 0.88690(17) 0.0187(5) Uani 1 2 d .
C29 C 0.8524(2) 0.44184(17) 0.90349(16) 0.0161(4) Uani 1 2 d .
C30 C 0.6927(2) 0.3725(2) 0.69332(19) 0.0250(5) Uani 1 2 d .
C31 C 0.0954(2) 0.83159(17) 0.90204(17) 0.0183(4) Uani 1 2 d .
C32 C 0.8788(2) 0.50173(18) 1.06442(16) 0.0180(4) Uani 1 2 d .
C33 C 1.1904(2) 0.80314(19) 1.15606(16) 0.0204(5) Uani 1 2 d .
C34 C 0.9853(2) 0.75201(17) 1.13049(17) 0.0192(5) Uani 1 2 d .
C35 C 0.8926(3) 0.3899(2) 0.69012(19) 0.0303(6) Uani 1 2 d .
C36 C -0.0737(2) 0.73971(18) 0.78817(17) 0.0204(5) Uani 1 2 d .
C37 C 0.5379(2) 1.13202(18) 1.26328(17) 0.0209(5) Uani 1 2 d .
C38 C 0.0012(2) 0.69601(19) 0.74167(18) 0.0223(5) Uani 1 2 d .
C39 C 0.8493(2) 0.61599(18) 0.95904(18) 0.0201(5) Uani 1 2 d .
C40 C 0.5383(2) 0.59880(19) 0.86577(19) 0.0238(5) Uani 1 2 d .
C41 C 0.3717(2) 1.07658(18) 1.01170(17) 0.0190(5) Uani 1 2 d .
C42 C 0.5931(2) 0.69973(18) 1.14593(18) 0.0201(5) Uani 1 2 d .
C43 C 0.1230(2) 0.72190(19) 0.77460(17) 0.0212(5) Uani 1 2 d .
C44 C 0.6488(3) 0.3781(2) 0.59965(19) 0.0291(6) Uani 1 2 d .
C45 C 0.3788(2) 0.74569(17) 0.88091(16) 0.0171(4) Uani 1 2 d .
C46 C 0.6569(3) 1.1456(2) 1.31290(18) 0.0271(6) Uani 1 2 d .
C47 C 1.0413(3) 0.92077(19) 1.1270(2) 0.0276(6) Uani 1 2 d .
C48 C 0.7316(3) 0.7963(2) 1.2795(2) 0.0296(6) Uani 1 2 d .
C49 C 0.9550(2) 0.84842(19) 1.1186(2) 0.0269(6) Uani 1 2 d .
C50 C 0.4576(3) 1.1109(2) 1.3080(2) 0.0307(6) Uani 1 2 d .
C51 C 0.8238(2) 0.7689(2) 1.2442(2) 0.0275(6) Uani 1 2 d .
C52 C 0.6181(3) 1.1144(2) 1.44909(19) 0.0302(6) Uani 1 2 d .
C53 C -0.2482(3) 0.6582(3) 0.6764(2) 0.0339(6) Uani 1 2 d .
C54 C 0.5725(3) 0.3792(2) 0.4097(2) 0.0432(8) Uani 1 2 d .
C55 C 0.8502(3) 0.3952(3) 0.59722(19) 0.0370(7) Uani 1 2 d .
C56 C 0.4972(3) 1.1008(2) 1.3999(2) 0.0380(7) Uani 1 2 d .
C57 C 0.7285(3) 0.3889(2) 0.55184(19) 0.0322(6) Uani 1 2 d .
C59 C 0.6981(3) 1.1387(2) 1.40639(19) 0.0327(6) Uani 1 2 d .
C61 C 0.7708(4) 1.1232(3) 1.5933(2) 0.0560(12) Uani 1 2 d .
C63 C 0.5391(3) 0.8440(3) 1.3450(3) 0.0493(9) Uani 1 2 d .
H2A H 0.87395 0.60737 0.53866 0.0715 Uiso 1 2 calc R
H2B H 0.92195 0.657 0.46919 0.0715 Uiso 1 2 calc R
H2C H 0.92269 0.54023 0.46555 0.0715 Uiso 1 2 calc R
H3A H 0.74039 0.4699 0.30312 0.0488 Uiso 0.502(12) 2 calc R
H3B H 0.87847 0.50184 0.3494 0.0488 Uiso 0.502(12) 2 calc R
H3C H 0.7937 0.56766 0.28278 0.0488 Uiso 0.502(12) 2 calc R
H3D H 0.72625 0.47139 0.30574 0.0520 Uiso 0.498(12) 2 calc R
H3E H 0.73448 0.57529 0.27343 0.0520 Uiso 0.498(12) 2 calc R
H3F H 0.62165 0.54511 0.30114 0.0520 Uiso 0.498(12) 2 calc R
H5A H 0.22977 0.07665 0.44528 0.0859 Uiso 1 2 calc R
H5B H 0.21123 0.19082 0.47359 0.0859 Uiso 1 2 calc R
H5C H 0.17915 0.14307 0.36734 0.0859 Uiso 1 2 calc R
H7A H -0.07953 0.09313 0.30384 0.0901 Uiso 1 2 calc R
H7B H -0.07595 0.00021 0.35481 0.0901 Uiso 1 2 calc R
H7C H 0.0176 0.01351 0.30169 0.0901 Uiso 1 2 calc R
H12 H 0.39742 0.82127 1.0638 0.0224 Uiso 1 2 calc R
H13 H 0.62623 0.70677 0.83207 0.0247 Uiso 1 2 calc R
H14 H 0.29525 0.63771 0.91866 0.0253 Uiso 1 2 calc R
H15 H 0.4263 0.51535 0.90482 0.0283 Uiso 1 2 calc R
H17 H 0.86975 0.35787 1.00471 0.0207 Uiso 1 2 calc R
H21 H -0.07557 0.83682 0.90106 0.0236 Uiso 1 2 calc R
H22 H 1.21843 0.94837 1.15186 0.0285 Uiso 1 2 calc R
H23 H 0.48061 0.95326 1.18035 0.0234 Uiso 1 2 calc R
H26 H 0.66774 0.63262 1.05214 0.0223 Uiso 1 2 calc R
H27 H 0.2823 1.00796 0.88181 0.0229 Uiso 1 2 calc R
H28 H 0.82139 0.55247 0.82601 0.0225 Uiso 1 2 calc R
H30 H 0.63882 0.3651 0.72634 0.0299 Uiso 1 2 calc R
H31 H 0.12684 0.87742 0.95735 0.0219 Uiso 1 2 calc R
H32 H 0.89064 0.48879 1.12491 0.0216 Uiso 1 2 calc R
H33 H 1.27105 0.78748 1.16798 0.0245 Uiso 1 2 calc R
H35 H 0.97561 0.3947 0.72094 0.0364 Uiso 1 2 calc R
H38 H -0.03049 0.64857 0.68754 0.0268 Uiso 1 2 calc R
H39 H 0.84036 0.68152 0.94695 0.0241 Uiso 1 2 calc R
H40 H 0.59149 0.54888 0.85955 0.0285 Uiso 1 2 calc R
H41 H 0.36092 1.14168 0.99871 0.0228 Uiso 1 2 calc R
H42 H 0.51417 0.67521 1.11234 0.0241 Uiso 1 2 calc R
H43 H 0.1731 0.69301 0.74157 0.0254 Uiso 1 2 calc R
H44 H 0.56577 0.3747 0.56908 0.0350 Uiso 1 2 calc R
H46 H 0.71208 1.15995 1.28289 0.0326 Uiso 1 2 calc R
H47 H 1.01928 0.98596 1.11982 0.0332 Uiso 1 2 calc R
H48 H 0.74789 0.83882 1.33689 0.0355 Uiso 1 2 calc R
H49 H 0.87429 0.86438 1.10456 0.0323 Uiso 1 2 calc R
H50 H 0.37512 1.1034 1.27516 0.0368 Uiso 1 2 calc R
H51 H 0.90299 0.79201 1.27867 0.0330 Uiso 1 2 calc R
H53A H -0.21345 0.59394 0.67843 0.0406 Uiso 1 2 calc R
H53B H -0.23459 0.68699 0.62631 0.0406 Uiso 1 2 calc R
H53C H -0.33373 0.64998 0.66579 0.0406 Uiso 1 2 calc R
H54A H 0.52951 0.4318 0.43356 0.0518 Uiso 1 2 calc R
H54B H 0.5428 0.31537 0.41689 0.0518 Uiso 1 2 calc R
H54C H 0.56018 0.38013 0.34435 0.0518 Uiso 1 2 calc R
H55 H 0.90428 0.40314 0.56441 0.0444 Uiso 1 2 calc R
H56 H 0.44215 1.08467 1.42938 0.0456 Uiso 1 2 calc R
H59 H 0.77999 1.15067 1.44014 0.0393 Uiso 1 2 calc R
H61A H 0.79092 1.19306 1.5965 0.0672 Uiso 1 2 calc R
H61B H 0.82174 1.08285 1.565 0.0672 Uiso 1 2 calc R
H61C H 0.78285 1.10931 1.6555 0.0672 Uiso 1 2 calc R
H63A H 0.5749 0.90771 1.34359 0.0592 Uiso 1 2 calc R
H63B H 0.59278 0.81313 1.3936 0.0592 Uiso 1 2 calc R
H63C H 0.4635 0.85384 1.35733 0.0592 Uiso 1 2 calc R

loop_
_atom_site_aniso_label
_atom_site_aniso_U_11
_atom_site_aniso_U_22
_atom_site_aniso_U_33
_atom_site_aniso_U_12
_atom_site_aniso_U_13
_atom_site_aniso_U_23
O1 0.0154(8) 0.0276(10) 0.0288(10) -0.0012(7) 0.0043(7) 0.0024(8)
O2 0.0266(10) 0.0281(10) 0.0345(11) 0.0052(8) 0.0193(8) 0.0012(8)
O3 0.0838(19) 0.0363(12) 0.0214(10) 0.0052(12) 0.0246(11) 0.0079(9)
O4 0.0573(15) 0.0417(13) 0.0187(10) -0.0186(11) -0.0052(9) 0.0086(9)
O5A 0.064(3) 0.262(12) 0.080(4) -0.024(4) 0.025(3) -0.075(5)
O5B 0.16(3) 0.063(16) 0.057(13) 0.025(15) 0.067(15) 0.031(11)
O6 0.0494(18) 0.062(2) 0.114(3) 0.0090(15) 0.0152(19) 0.015(2)
N1 0.0207(10) 0.0182(10) 0.0150(9) 0.0032(8) 0.0054(8) 0.0022(7)
N5 0.0146(9) 0.0157(9) 0.0220(10) 0.0001(7) 0.0057(8) -0.0008(8)
N8 0.0179(10) 0.0148(9) 0.0267(11) -0.0004(8) 0.0109(8) -0.0022(8)
N58 0.0210(10) 0.0164(10) 0.0185(10) -0.0027(8) 0.0066(8) 0.0013(8)
C1 0.0149(10) 0.0168(11) 0.0217(11) -0.0008(8) 0.0082(9) 0.0006(9)
C2 0.0259(16) 0.072(3) 0.068(3) -0.0037(17) 0.0115(17) -0.019(2)
C3A 0.042(5) 0.046(4) 0.035(3) 0.000(3) 0.016(3) 0.002(3)
C3B 0.066(6) 0.032(3) 0.033(3) 0.001(3) 0.018(3) 0.006(3)
C4 0.156(6) 0.044(2) 0.0344(19) -0.037(3) 0.038(3) -0.0038(17)
C5 0.083(4) 0.044(2) 0.101(4) 0.013(2) 0.041(3) 0.025(2)
C6 0.136(6) 0.109(5) 0.042(2) 0.092(4) 0.010(3) 0.007(3)
C7 0.108(4) 0.049(2) 0.056(3) 0.034(3) 0.008(3) 0.003(2)
C10 0.0214(11) 0.0163(11) 0.0141(10) -0.0004(9) 0.0065(9) -0.0012(8)
C11 0.0203(11) 0.0157(11) 0.0236(12) 0.0018(9) 0.0100(9) 0.0017(9)
C12 0.0185(11) 0.0160(11) 0.0241(12) -0.0001(9) 0.0100(9) 0.0040(9)
C13 0.0176(11) 0.0214(12) 0.0210(11) 0.0000(9) 0.0056(9) -0.0005(9)
C14 0.0192(11) 0.0188(11) 0.0250(12) -0.0015(9) 0.0067(9) 0.0033(9)
C15 0.0229(12) 0.0151(11) 0.0303(13) -0.0002(9) 0.0048(10) 0.0040(10)
C16 0.0135(10) 0.0161(11) 0.0212(11) -0.0010(8) 0.0069(9) -0.0007(9)
C17 0.0177(11) 0.0160(11) 0.0195(11) 0.0006(8) 0.0076(9) 0.0032(9)
C18 0.0143(10) 0.0163(11) 0.0229(11) 0.0001(8) 0.0083(9) -0.0007(9)
C19 0.0161(11) 0.0162(11) 0.0195(11) -0.0006(8) 0.0043(9) 0.0037(9)
C20 0.0251(12) 0.0195(12) 0.0296(13) 0.0046(10) 0.0161(10) 0.0055(10)
C21 0.0204(11) 0.0163(11) 0.0244(12) 0.0020(9) 0.0095(9) 0.0045(9)
C22 0.0284(13) 0.0177(11) 0.0264(12) -0.0057(10) 0.0135(10) -0.0026(9)
C23 0.0208(11) 0.0195(12) 0.0199(11) 0.0006(9) 0.0080(9) 0.0045(9)
C24 0.0237(12) 0.0207(11) 0.0158(11) -0.0023(9) 0.0040(9) 0.0014(9)
C25 0.0175(11) 0.0157(11) 0.0177(10) -0.0019(8) 0.0043(9) 0.0000(8)
C26 0.0205(11) 0.0163(11) 0.0195(11) 0.0021(9) 0.0073(9) 0.0029(9)
C27 0.0157(10) 0.0194(11) 0.0217(11) 0.0013(9) 0.0054(9) 0.0033(9)
C28 0.0182(11) 0.0187(11) 0.0198(11) 0.0023(9) 0.0059(9) 0.0048(9)
C29 0.0125(10) 0.0171(11) 0.0184(11) 0.0001(8) 0.0058(8) 0.0006(8)
C30 0.0228(12) 0.0245(13) 0.0255(13) -0.0012(10) 0.0040(10) 0.0056(10)
C31 0.0191(11) 0.0156(11) 0.0204(11) -0.0006(9) 0.0074(9) 0.0018(9)
C32 0.0173(11) 0.0191(11) 0.0188(11) 0.0009(9) 0.0077(9) 0.0027(9)
C33 0.0197(11) 0.0236(12) 0.0177(11) -0.0008(9) 0.0078(9) -0.0008(9)
C34 0.0209(11) 0.0151(11) 0.0219(11) -0.0013(9) 0.0094(9) -0.0013(9)
C35 0.0246(13) 0.0419(16) 0.0219(13) -0.0107(12) 0.0046(10) 0.0035(11)
C36 0.0164(11) 0.0200(11) 0.0234(12) -0.0004(9) 0.0032(9) 0.0066(9)
C37 0.0284(13) 0.0161(11) 0.0201(11) -0.0008(9) 0.0120(10) -0.0002(9)
C38 0.0190(12) 0.0221(12) 0.0226(12) -0.0010(9) 0.0034(9) 0.0006(9)
C39 0.0170(11) 0.0174(11) 0.0267(12) 0.0024(9) 0.0074(9) 0.0049(9)
C40 0.0190(11) 0.0183(12) 0.0297(13) 0.0032(9) 0.0042(10) -0.0016(10)
C41 0.0169(11) 0.0154(11) 0.0247(12) 0.0008(8) 0.0065(9) 0.0034(9)
C42 0.0184(11) 0.0178(11) 0.0256(12) 0.0027(9) 0.0080(9) 0.0055(9)
C43 0.0192(12) 0.0222(12) 0.0212(11) 0.0017(9) 0.0062(9) 0.0011(9)
C44 0.0272(13) 0.0255(13) 0.0256(13) -0.0034(11) -0.0052(11) 0.0055(10)
C45 0.0161(10) 0.0155(11) 0.0178(10) 0.0006(8) 0.0043(8) -0.0006(8)
C46 0.0275(13) 0.0377(15) 0.0209(12) 0.0078(11) 0.0114(10) 0.0105(11)
C47 0.0321(14) 0.0161(12) 0.0381(15) 0.0020(10) 0.0175(12) 0.0013(10)
C48 0.0316(14) 0.0288(14) 0.0274(13) -0.0003(11) 0.0140(11) -0.0079(11)
C49 0.0237(13) 0.0191(12) 0.0397(15) 0.0034(10) 0.0144(11) 0.0010(11)
C50 0.0337(15) 0.0312(14) 0.0273(13) -0.0138(12) 0.0164(12) -0.0080(11)
C51 0.0215(12) 0.0269(13) 0.0310(14) -0.0021(10) 0.0091(11) -0.0058(11)
C52 0.0555(19) 0.0197(12) 0.0201(12) 0.0045(12) 0.0194(12) 0.0017(10)
C53 0.0192(12) 0.0475(18) 0.0280(14) -0.0037(12) 0.0013(11) -0.0012(12)
C54 0.057(2) 0.0284(15) 0.0260(14) -0.0052(14) -0.0124(14) 0.0050(12)
C55 0.0400(17) 0.0495(19) 0.0192(13) -0.0198(14) 0.0067(12) 0.0050(12)
C56 0.056(2) 0.0352(16) 0.0280(14) -0.0178(14) 0.0267(14) -0.0051(12)
C57 0.0436(17) 0.0273(14) 0.0181(12) -0.0119(12) -0.0021(11) 0.0062(10)
C59 0.0361(15) 0.0425(17) 0.0216(13) 0.0139(13) 0.0095(11) 0.0102(12)
C61 0.081(3) 0.070(3) 0.0219(14) 0.048(2) 0.0184(17) 0.0174(16)
C63 0.0420(19) 0.063(2) 0.0439(19) 0.0097(17) 0.0267(16) -0.0145(17)

loop_
_atom_type_symbol
_atom_type_description
_atom_type_scat_dispersion_real
_atom_type_scat_dispersion_imag
_atom_type_scat_source
C C 0.0033 0.0016
;
International Tables for Crystallography
(1992, Vol. C, Tables 4.2.6.8 and 6.1.1.4)
;
H H 0.0000 0.0000
;
International Tables for Crystallography
(1992, Vol. C, Table 6.1.1.4)
;
N N 0.0061 0.0033
;
International Tables for Crystallography
(1992, Vol. C, Tables 4.2.6.8 and 6.1.1.4)
;
O O 0.0106 0.0060
;
International Tables for Crystallography
(1992, Vol. C, Tables 4.2.6.8 and 6.1.1.4)
;

loop_
_geom_angle_atom_site_label_1
_geom_angle_atom_site_label_2
_geom_angle_atom_site_label_3
_geom_angle
_geom_angle_publ_flag
_geom_angle_site_symmetry_1
_geom_angle_site_symmetry_3
C36 O1 C53 117.2(2) yes . .
C20 O2 C63 117.2(2) yes . .
C52 O3 C61 117.1(3) yes . .
C54 O4 C57 116.5(3) yes . .
O5B O5B C6 158(3) yes 2_556 .
C10 N1 C24 116.11(19) yes 2_767 .
C10 N1 C29 122.3(2) yes 2_767 .
C24 N1 C29 121.2(2) yes . .
C16 N5 C19 118.2(2) yes . .
C16 N5 C45 115.96(17) yes . .
C19 N5 C45 119.01(19) yes . .
C11 N8 C18 117.76(19) yes . .
C11 N8 C34 118.9(2) yes . .
C18 N8 C34 116.2(2) yes . .
C1 N58 C25 121.8(2) yes . 2_677
C1 N58 C37 121.3(2) yes . .
C25 N58 C37 116.83(18) yes 2_677 .
N58 C1 C23 120.6(2) yes . .
N58 C1 C41 121.1(2) yes . .
C23 C1 C41 118.1(2) yes . .
O6 C4 C2 121.4(4) yes . .
O6 C4 C3A 138.8(5) yes . .
O6 C4 C3B 99.4(5) yes . .
C2 C4 C3A 99.7(6) yes . .
C2 C4 C3B 139.1(7) yes . .
O5A C6 C5 116.1(5) yes . .
O5A C6 C7 124.2(7) yes . .
O5B C6 C5 132.5(11) yes . .
O5B C6 C7 87.1(9) yes . .
C5 C6 C7 119.0(6) yes . .
N1 C10 C33 119.2(2) yes 2_767 .
N1 C10 C34 121.0(2) yes 2_767 .
C33 C10 C34 119.7(2) yes . .
N8 C11 C26 121.4(2) yes . .
N8 C11 C51 120.3(2) yes . .
C26 C11 C51 118.3(3) yes . .
C16 C12 C23 121.1(2) yes . .
C25 C13 C40 121.2(3) yes . .
C15 C14 C45 121.3(3) yes . .
C14 C15 C40 120.0(3) yes . .
N5 C16 C12 120.8(2) yes . .
N5 C16 C27 120.3(2) yes . .
C12 C16 C27 118.9(2) yes . .
C29 C17 C32 120.1(2) yes . .
N8 C18 C32 120.2(2) yes . .
N8 C18 C39 121.0(2) yes . .
C32 C18 C39 118.8(2) yes . .
N5 C19 C31 121.09(19) yes . .
N5 C19 C43 120.8(2) yes . .
C31 C19 C43 118.1(2) yes . .
O2 C20 C42 115.6(2) yes . .
O2 C20 C48 124.7(2) yes . .
C42 C20 C48 119.7(3) yes . .
C31 C21 C36 120.8(3) yes . .
C33 C22 C47 119.2(3) yes . .
C1 C23 C12 120.4(2) yes . .
N1 C24 C30 120.7(3) yes . .
N1 C24 C35 120.1(2) yes . .
C30 C24 C35 119.2(2) yes . .
N58 C25 C13 118.3(2) yes 2_677 .
N58 C25 C45 122.2(2) yes 2_677 .
C13 C25 C45 119.4(2) yes . .
C11 C26 C42 120.8(2) yes . .
C16 C27 C41 120.6(2) yes . .
C29 C28 C39 120.3(2) yes . .
N1 C29 C17 121.2(2) yes . .
N1 C29 C28 120.3(2) yes . .
C17 C29 C28 118.4(2) yes . .
C24 C30 C44 121.1(3) yes . .
C19 C31 C21 121.0(2) yes . .
C17 C32 C18 121.0(2) yes . .
C10 C33 C22 121.1(2) yes . .
N8 C34 C10 121.1(2) yes . .
N8 C34 C49 120.3(2) yes . .
C10 C34 C49 118.5(2) yes . .
C24 C35 C55 120.3(3) yes . .
O1 C36 C21 115.6(2) yes . .
O1 C36 C38 125.3(2) yes . .
C21 C36 C38 119.1(2) yes . .
N58 C37 C46 120.1(3) yes . .
N58 C37 C50 121.1(2) yes . .
C46 C37 C50 118.8(3) yes . .
C36 C38 C43 120.1(2) yes . .
C18 C39 C28 121.1(2) yes . .
C13 C40 C15 119.3(2) yes . .
C1 C41 C27 120.7(2) yes . .
C20 C42 C26 120.4(2) yes . .
C19 C43 C38 120.9(3) yes . .
C30 C44 C57 119.0(3) yes . .
N5 C45 C14 120.2(2) yes . .
N5 C45 C25 121.0(2) yes . .
C14 C45 C25 118.8(2) yes . .
C37 C46 C59 121.4(3) yes . .
C22 C47 C49 120.5(3) yes . .
C20 C48 C51 119.7(3) yes . .
C34 C49 C47 120.9(3) yes . .
C37 C50 C56 120.5(3) yes . .
C11 C51 C48 121.0(2) yes . .
O3 C52 C56 116.1(3) yes . .
O3 C52 C59 123.8(3) yes . .
C56 C52 C59 120.0(3) yes . .
C35 C55 C57 120.1(3) yes . .
C50 C56 C52 119.9(4) yes . .
O4 C57 C44 124.3(3) yes . .
O4 C57 C55 115.4(3) yes . .
C44 C57 C55 120.3(3) yes . .
C46 C59 C52 119.1(3) yes . .
C4 C2 H2A 109.476 no . .
C4 C2 H2B 109.474 no . .
C4 C2 H2C 109.473 no . .
H2A C2 H2B 109.471 no . .
H2A C2 H2C 109.469 no . .
H2B C2 H2C 109.465 no . .
C4 C3A H3A 109.474 no . .
C4 C3A H3B 109.467 no . .
C4 C3A H3C 109.472 no . .
H3A C3A H3B 109.476 no . .
H3A C3A H3C 109.471 no . .
H3B C3A H3C 109.468 no . .
C4 C3B H3D 109.466 no . .
C4 C3B H3E 109.468 no . .
C4 C3B H3F 109.467 no . .
H3D C3B H3E 109.484 no . .
H3D C3B H3F 109.469 no . .
H3E C3B H3F 109.474 no . .
C6 C5 H5A 109.473 no . .
C6 C5 H5B 109.474 no . .
C6 C5 H5C 109.470 no . .
H5A C5 H5B 109.468 no . .
H5A C5 H5C 109.469 no . .
H5B C5 H5C 109.473 no . .
C6 C7 H7A 109.479 no . .
C6 C7 H7B 109.475 no . .
C6 C7 H7C 109.472 no . .
H7A C7 H7B 109.474 no . .
H7A C7 H7C 109.463 no . .
H7B C7 H7C 109.464 no . .
C16 C12 H12 119.474 no . .
C23 C12 H12 119.461 no . .
C25 C13 H13 119.421 no . .
C40 C13 H13 119.419 no . .
C15 C14 H14 119.364 no . .
C45 C14 H14 119.370 no . .
C14 C15 H15 119.982 no . .
C40 C15 H15 119.971 no . .
C29 C17 H17 119.933 no . .
C32 C17 H17 119.950 no . .
C31 C21 H21 119.592 no . .
C36 C21 H21 119.596 no . .
C33 C22 H22 120.387 no . .
C47 C22 H22 120.404 no . .
C1 C23 H23 119.782 no . .
C12 C23 H23 119.782 no . .
C11 C26 H26 119.593 no . .
C42 C26 H26 119.590 no . .
C16 C27 H27 119.716 no . .
C41 C27 H27 119.730 no . .
C29 C28 H28 119.846 no . .
C39 C28 H28 119.845 no . .
C24 C30 H30 119.474 no . .
C44 C30 H30 119.467 no . .
C19 C31 H31 119.508 no . .
C21 C31 H31 119.515 no . .
C17 C32 H32 119.515 no . .
C18 C32 H32 119.516 no . .
C10 C33 H33 119.450 no . .
C22 C33 H33 119.458 no . .
C24 C35 H35 119.840 no . .
C55 C35 H35 119.826 no . .
C36 C38 H38 119.947 no . .
C43 C38 H38 119.945 no . .
C18 C39 H39 119.469 no . .
C28 C39 H39 119.450 no . .
C13 C40 H40 120.332 no . .
C15 C40 H40 120.330 no . .
C1 C41 H41 119.662 no . .
C27 C41 H41 119.651 no . .
C20 C42 H42 119.789 no . .
C26 C42 H42 119.782 no . .
C19 C43 H43 119.543 no . .
C38 C43 H43 119.535 no . .
C30 C44 H44 120.465 no . .
C57 C44 H44 120.487 no . .
C37 C46 H46 119.282 no . .
C59 C46 H46 119.272 no . .
C22 C47 H47 119.736 no . .
C49 C47 H47 119.732 no . .
C20 C48 H48 120.138 no . .
C51 C48 H48 120.138 no . .
C34 C49 H49 119.552 no . .
C47 C49 H49 119.566 no . .
C37 C50 H50 119.742 no . .
C56 C50 H50 119.730 no . .
C11 C51 H51 119.483 no . .
C48 C51 H51 119.484 no . .
O1 C53 H53A 109.475 no . .
O1 C53 H53B 109.470 no . .
O1 C53 H53C 109.470 no . .
H53A C53 H53B 109.472 no . .
H53A C53 H53C 109.472 no . .
H53B C53 H53C 109.467 no . .
O4 C54 H54A 109.470 no . .
O4 C54 H54B 109.475 no . .
O4 C54 H54C 109.468 no . .
H54A C54 H54B 109.475 no . .
H54A C54 H54C 109.474 no . .
H54B C54 H54C 109.466 no . .
C35 C55 H55 119.966 no . .
C57 C55 H55 119.971 no . .
C50 C56 H56 120.030 no . .
C52 C56 H56 120.023 no . .
C46 C59 H59 120.427 no . .
C52 C59 H59 120.434 no . .
O3 C61 H61A 109.473 no . .
O3 C61 H61B 109.475 no . .
O3 C61 H61C 109.473 no . .
H61A C61 H61B 109.469 no . .
H61A C61 H61C 109.468 no . .
H61B C61 H61C 109.469 no . .
O2 C63 H63A 109.476 no . .
O2 C63 H63B 109.462 no . .
O2 C63 H63C 109.474 no . .
H63A C63 H63B 109.467 no . .
H63A C63 H63C 109.475 no . .
H63B C63 H63C 109.473 no . .

loop_
_geom_bond_atom_site_label_1
_geom_bond_atom_site_label_2
_geom_bond_distance
_geom_bond_publ_flag
_geom_bond_site_symmetry_2
O1 C36 1.373(3) yes .
O1 C53 1.423(3) yes .
O2 C20 1.379(4) yes .
O2 C63 1.417(4) yes .
O3 C52 1.378(4) yes .
O3 C61 1.421(5) yes .
O4 C54 1.427(4) yes .
O4 C57 1.377(4) yes .
O5A C6 1.233(9) yes .
O5B O5B 1.36(4) yes 2_556
O5B C6 1.57(3) yes .
O6 C4 1.380(8) yes .
N1 C10 1.433(3) yes 2_767
N1 C24 1.431(3) yes .
N1 C29 1.399(3) yes .
N5 C16 1.436(3) yes .
N5 C19 1.423(3) yes .
N5 C45 1.430(3) yes .
N8 C11 1.421(4) yes .
N8 C18 1.445(3) yes .
N8 C34 1.423(3) yes .
N58 C1 1.397(3) yes .
N58 C25 1.434(3) yes 2_677
N58 C37 1.430(3) yes .
C1 C23 1.409(4) yes .
C1 C41 1.404(3) yes .
C2 C4 1.330(7) yes .
C3A C4 1.597(9) yes .
C3B C4 1.546(7) yes .
C5 C6 1.490(10) yes .
C6 C7 1.503(7) yes .
C10 C33 1.398(4) yes .
C10 C34 1.406(4) yes .
C11 C26 1.392(3) yes .
C11 C51 1.400(4) yes .
C12 C16 1.393(3) yes .
C12 C23 1.382(3) yes .
C13 C25 1.399(4) yes .
C13 C40 1.392(4) yes .
C14 C15 1.390(4) yes .
C14 C45 1.397(4) yes .
C15 C40 1.392(4) yes .
C16 C27 1.393(4) yes .
C17 C29 1.407(4) yes .
C17 C32 1.390(3) yes .
C18 C32 1.393(4) yes .
C18 C39 1.388(4) yes .
C19 C31 1.403(4) yes .
C19 C43 1.399(3) yes .
C20 C42 1.388(4) yes .
C20 C48 1.387(4) yes .
C21 C31 1.383(3) yes .
C21 C36 1.392(3) yes .
C22 C33 1.388(4) yes .
C22 C47 1.388(4) yes .
C24 C30 1.386(4) yes .
C24 C35 1.398(5) yes .
C25 C45 1.411(4) yes .
C26 C42 1.392(4) yes .
C27 C41 1.390(3) yes .
C28 C29 1.405(4) yes .
C28 C39 1.387(3) yes .
C30 C44 1.398(4) yes .
C34 C49 1.403(4) yes .
C35 C55 1.385(4) yes .
C36 C38 1.393(4) yes .
C37 C46 1.379(4) yes .
C37 C50 1.395(5) yes .
C38 C43 1.400(4) yes .
C44 C57 1.392(5) yes .
C46 C59 1.398(4) yes .
C47 C49 1.387(4) yes .
C48 C51 1.398(5) yes .
C50 C56 1.385(4) yes .
C52 C56 1.397(5) yes .
C52 C59 1.382(5) yes .
C55 C57 1.393(4) yes .
C2 H2A 0.980 no .
C2 H2B 0.980 no .
C2 H2C 0.980 no .
C3A H3A 0.980 no .
C3A H3B 0.980 no .
C3A H3C 0.980 no .
C3B H3D 0.980 no .
C3B H3E 0.980 no .
C3B H3F 0.980 no .
C5 H5A 0.980 no .
C5 H5B 0.980 no .
C5 H5C 0.980 no .
C7 H7A 0.980 no .
C7 H7B 0.980 no .
C7 H7C 0.980 no .
C12 H12 0.950 no .
C13 H13 0.950 no .
C14 H14 0.950 no .
C15 H15 0.950 no .
C17 H17 0.950 no .
C21 H21 0.950 no .
C22 H22 0.950 no .
C23 H23 0.950 no .
C26 H26 0.950 no .
C27 H27 0.950 no .
C28 H28 0.950 no .
C30 H30 0.950 no .
C31 H31 0.950 no .
C32 H32 0.950 no .
C33 H33 0.950 no .
C35 H35 0.950 no .
C38 H38 0.950 no .
C39 H39 0.950 no .
C40 H40 0.950 no .
C41 H41 0.950 no .
C42 H42 0.950 no .
C43 H43 0.950 no .
C44 H44 0.950 no .
C46 H46 0.950 no .
C47 H47 0.950 no .
C48 H48 0.950 no .
C49 H49 0.950 no .
C50 H50 0.950 no .
C51 H51 0.950 no .
C53 H53A 0.980 no .
C53 H53B 0.980 no .
C53 H53C 0.980 no .
C54 H54A 0.980 no .
C54 H54B 0.980 no .
C54 H54C 0.980 no .
C55 H55 0.950 no .
C56 H56 0.950 no .
C59 H59 0.950 no .
C61 H61A 0.980 no .
C61 H61B 0.980 no .
C61 H61C 0.980 no .
C63 H63A 0.980 no .
C63 H63B 0.980 no .
C63 H63C 0.980 no .

loop_
_geom_contact_atom_site_label_1
_geom_contact_atom_site_label_2
_geom_contact_distance
_geom_contact_publ_flag
_geom_contact_site_symmetry_2
O5B C7 3.17(3) no 2_556
N1 N8 2.880(3) no 2_767
N1 C18 3.141(3) no 2_767
N1 C32 3.399(3) no 2_767
N5 N58 2.913(3) no 2_677
N5 C1 3.525(3) no 2_677
N5 C46 3.425(4) no 2_677
N8 C29 3.537(4) no 2_767
N8 C35 3.442(3) no 2_767
N58 C16 3.193(4) no 2_677
N58 C27 3.492(4) no 2_677
C1 C13 3.344(4) no 2_677
C1 C16 2.815(3) no .
C1 C16 3.196(4) no 2_677
C1 C27 3.208(4) no 2_677
C1 C45 3.357(4) no 2_677
C1 C46 3.529(3) no .
C1 C50 3.105(4) no .
C10 C17 2.900(3) no 2_767
C10 C18 3.109(3) no .
C10 C30 3.345(4) no 2_767
C10 C35 3.189(4) no 2_767
C10 C47 2.787(4) no .
C11 C20 2.808(4) no .
C11 C32 3.257(4) no .
C11 C39 3.376(4) no .
C11 C49 2.918(4) no .
C12 C19 3.398(3) no .
C12 C31 3.565(3) no .
C12 C41 2.773(4) no .
C12 C41 3.287(4) no 2_677
C12 C45 2.965(3) no .
C13 C14 2.770(4) no .
C13 C37 3.203(4) no 2_677
C13 C41 3.491(3) no 2_677
C14 C16 3.450(4) no .
C14 C19 2.940(4) no .
C14 C43 3.153(3) no .
C15 C25 2.798(4) no .
C16 C25 3.125(4) no .
C16 C31 2.832(3) no .
C16 C41 3.363(4) no 2_677
C17 C18 3.346(4) no 2_767
C17 C28 3.404(3) no 2_767
C17 C29 3.574(3) no 2_767
C17 C32 3.586(4) no 2_767
C17 C33 3.507(3) no 2_767
C17 C39 2.777(4) no .
C17 C39 3.282(4) no 2_767
C18 C26 2.834(4) no .
C18 C29 2.813(3) no .
C18 C29 3.185(4) no 2_767
C18 C49 3.477(4) no .
C19 C27 3.231(3) no .
C19 C36 2.818(3) no .
C21 C43 2.773(4) no .
C22 C34 2.813(4) no .
C23 C27 2.780(4) no .
C23 C27 3.273(4) no 2_677
C23 C37 2.890(3) no .
C23 C41 3.436(4) no 2_677
C23 C50 3.231(4) no .
C24 C28 2.880(3) no .
C24 C33 3.189(4) no 2_767
C24 C34 3.341(3) no 2_767
C24 C57 2.789(4) no .
C25 C41 2.892(3) no 2_677
C25 C46 3.046(4) no 2_677
C25 C50 3.512(5) no 2_677
C26 C32 3.462(4) no .
C26 C39 3.498(4) no .
C26 C48 2.780(4) no .
C27 C31 3.373(4) no .
C27 C45 3.560(4) no .
C28 C30 3.442(3) no .
C28 C32 2.776(4) no .
C28 C32 3.279(4) no 2_767
C29 C30 3.209(3) no .
C29 C32 3.149(4) no 2_767
C29 C33 3.347(4) no 2_767
C29 C34 3.372(4) no 2_767
C29 C35 3.455(4) no .
C30 C55 2.773(5) no .
C31 C38 2.778(3) no .
C32 C34 3.545(3) no .
C33 C49 2.770(4) no .
C34 C35 3.591(4) no 2_767
C34 C39 2.988(3) no .
C34 C51 2.970(5) no .
C35 C44 2.789(4) no .
C37 C45 3.370(4) no 2_677
C37 C52 2.791(4) no .
C38 C53 2.834(4) no .
C40 C45 2.812(4) no .
C42 C51 2.768(4) no .
C43 C45 2.961(3) no .
C44 C54 2.803(4) no .
C45 C46 3.476(4) no 2_677
C46 C56 2.763(5) no .
C48 C63 2.819(6) no .
C49 C51 3.156(5) no .
C50 C59 2.781(4) no .
C59 C61 2.800(5) no .
O1 C28 3.367(4) no 1_455
O1 C39 3.493(4) no 1_455
O2 C23 3.513(4) no .
O3 C63 3.307(6) no 2_678
O4 O6 3.279(5) no .
O4 C2 3.485(5) no .
O4 C3A 3.393(9) no .
O4 C3B 3.279(9) no .
O4 C4 3.061(6) no .
O4 C59 3.484(4) no 1_544
O5A C2 3.596(11) no 2_666
O6 O4 3.279(5) no .
O6 C53 3.470(6) no 1_655
O6 C54 3.532(5) no .
C2 O4 3.485(5) no .
C2 O5A 3.596(11) no 2_666
C3A O4 3.393(9) no .
C3B O4 3.279(9) no .
C3B C15 3.302(7) no 2_666
C3B C20 3.536(8) no 1_554
C3B C54 3.486(10) no .
C4 O4 3.061(6) no .
C5 C61 3.538(7) no 2_667
C12 C22 3.523(4) no 1_455
C12 C33 3.579(4) no 1_455
C13 C39 3.598(4) no .
C15 C3B 3.302(7) no 2_666
C20 C3B 3.536(8) no 1_556
C22 C12 3.523(4) no 1_655
C22 C31 3.585(4) no 1_655
C23 O2 3.513(4) no .
C28 O1 3.367(4) no 1_655
C28 C40 3.589(4) no .
C31 C22 3.585(4) no 1_455
C33 C12 3.579(4) no 1_655
C39 O1 3.493(4) no 1_655
C39 C13 3.598(4) no .
C39 C40 3.515(4) no .
C40 C28 3.589(4) no .
C40 C39 3.515(4) no .
C53 O6 3.470(6) no 1_455
C54 O6 3.532(5) no .
C54 C3B 3.486(10) no .
C56 C63 3.581(6) no .
C59 O4 3.484(4) no 1_566
C61 C5 3.538(7) no 2_667
C63 O3 3.307(6) no 2_678
C63 C56 3.581(6) no .
O1 H21 2.4880 no .
O1 H38 2.6784 no .
O2 H42 2.4923 no .
O2 H48 2.6677 no .
O3 H56 2.5146 no .
O3 H59 2.6511 no .
O4 H44 2.6694 no .
O4 H55 2.4937 no .
O5A H5A 2.8489 no .
O5A H5B 2.3849 no .
O5A H5C 3.0228 no .
O5A H7A 2.7643 no .
O5A H7B 2.6507 no .
O5A H7B 3.2699 no 2_556
O5A H7C 3.1796 no .
O5B H5A 2.9361 no .
O5B H5B 3.2395 no .
O5B H5C 3.5113 no .
O5B H7A 2.8173 no .
O5B H7B 1.8659 no .
O5B H7B 2.5878 no 2_556
O5B H7C 2.7785 no .
O6 H2A 2.4339 no .
O6 H2B 2.8371 no .
O6 H2C 3.1113 no .
O6 H3A 3.0488 no .
O6 H3B 3.4764 no .
O6 H3C 3.1606 no .
O6 H3D 2.9339 no .
O6 H3E 2.8482 no .
O6 H3F 2.1476 no .
N1 H17 2.6372 no .
N1 H28 2.6170 no .
N1 H30 2.6155 no .
N1 H32 3.4134 no 2_767
N1 H33 2.6003 no 2_767
N1 H35 2.6221 no .
N5 H12 2.6290 no .
N5 H14 2.6155 no .
N5 H27 2.6236 no .
N5 H31 2.6354 no .
N5 H43 2.6255 no .
N5 H46 2.6694 no 2_677
N8 H26 2.6305 no .
N8 H32 2.6246 no .
N8 H35 2.7566 no 2_767
N8 H39 2.6336 no .
N8 H49 2.6210 no .
N8 H51 2.6149 no .
N58 H13 2.5833 no 2_677
N58 H23 2.6228 no .
N58 H27 3.5141 no 2_677
N58 H41 2.6277 no .
N58 H46 2.5942 no .
N58 H50 2.6348 no .
C1 H12 3.2771 no .
C1 H13 3.3522 no 2_677
C1 H27 3.2823 no .
C1 H27 3.4306 no 2_677
C1 H50 2.9798 no .
C2 H3A 2.9694 no .
C2 H3B 2.1953 no .
C2 H3C 2.8140 no .
C2 H3D 2.9857 no .
C2 H3E 3.0457 no .
C2 H3F 3.3893 no .
C3A H2A 3.1045 no .
C3A H2B 2.6224 no .
C3A H2C 2.1461 no .
C3B H2A 3.3955 no .
C3B H2B 3.1228 no .
C3B H2C 2.8801 no .
C5 H7A 3.0746 no .
C5 H7B 3.3053 no .
C5 H7C 2.6094 no .
C7 H5A 2.9796 no .
C7 H5B 3.3534 no .
C7 H5C 2.6551 no .
C10 H17 2.6026 no 2_767
C10 H22 3.2830 no .
C10 H30 3.4464 no 2_767
C10 H35 3.1896 no 2_767
C10 H49 3.2738 no .
C11 H32 3.2221 no .
C11 H35 3.2071 no 2_767
C11 H39 3.4233 no .
C11 H42 3.2739 no .
C11 H48 3.2906 no .
C11 H49 2.6659 no .
C12 H27 3.2575 no .
C12 H31 3.0308 no .
C12 H41 3.2517 no 2_677
C13 H15 3.2623 no .
C13 H41 2.9343 no 2_677
C14 H12 3.0885 no .
C14 H40 3.2689 no .
C14 H43 2.8996 no .
C15 H13 3.2587 no .
C16 H14 3.5838 no .
C16 H23 3.2696 no .
C16 H31 2.4950 no .
C16 H41 3.2705 no .
C16 H41 3.5198 no 2_677
C16 H46 3.5933 no 2_677
C17 H28 3.2755 no .
C17 H33 3.5375 no 2_767
C18 H17 3.2762 no .
C18 H17 3.4752 no 2_767
C18 H26 2.5020 no .
C18 H28 3.2694 no .
C18 H35 3.4534 no 2_767
C19 H12 3.4606 no .
C19 H14 2.6962 no .
C19 H21 3.2777 no .
C19 H27 3.1870 no .
C19 H38 3.2888 no .
C19 H46 3.0446 no 2_677
C20 H26 3.2661 no .
C20 H51 3.2633 no .
C20 H63A 2.6158 no .
C20 H63B 2.6232 no .
C20 H63C 3.2036 no .
C21 H38 3.2606 no .
C22 H49 3.2629 no .
C23 H27 3.2997 no 2_677
C23 H41 3.2732 no .
C23 H41 3.5847 no 2_677
C23 H50 3.1409 no .
C24 H28 2.5587 no .
C24 H33 3.1894 no 2_767
C24 H44 3.2795 no .
C24 H55 3.2713 no .
C25 H14 3.2749 no .
C25 H40 3.2872 no .
C25 H41 2.5971 no 2_677
C25 H43 3.5738 no .
C25 H46 2.9095 no 2_677
C26 H32 3.5257 no .
C26 H39 3.5819 no .
C26 H49 3.4761 no .
C26 H51 3.2555 no .
C27 H12 3.2559 no .
C27 H23 3.5507 no 2_677
C27 H31 2.9434 no .
C28 H17 3.2758 no .
C28 H17 3.5263 no 2_767
C28 H30 3.4596 no .
C28 H32 3.3016 no 2_767
C29 H30 3.1358 no .
C29 H32 3.2789 no .
C29 H32 3.3705 no 2_767
C29 H33 3.3457 no 2_767
C29 H35 3.5483 no .
C29 H39 3.2767 no .
C30 H28 3.0201 no .
C30 H33 3.2537 no 2_767
C30 H35 3.2590 no .
C31 H14 3.5687 no .
C31 H27 3.3967 no .
C31 H43 3.2628 no .
C32 H26 3.0711 no .
C32 H28 3.5774 no 2_767
C32 H35 3.3193 no 2_767
C32 H39 3.2509 no .
C33 H17 2.9644 no 2_767
C33 H30 3.4478 no 2_767
C33 H47 3.2525 no .
C34 H17 3.3057 no 2_767
C34 H33 3.2809 no .
C34 H35 3.2270 no 2_767
C34 H39 2.8430 no .
C34 H47 3.2808 no .
C34 H51 2.7473 no .
C35 H28 3.1336 no .
C35 H30 3.2585 no .
C35 H32 3.3936 no 2_767
C35 H51 3.4818 no 2_767
C36 H31 3.2656 no .
C36 H43 3.2742 no .
C36 H53A 2.6117 no .
C36 H53B 2.6300 no .
C36 H53C 3.2022 no .
C37 H13 3.1941 no 2_677
C37 H23 2.5735 no .
C37 H56 3.2702 no .
C37 H59 3.2762 no .
C38 H21 3.2589 no .
C38 H53A 2.7227 no .
C38 H53B 2.8063 no .
C39 H17 3.2159 no 2_767
C39 H26 2.9369 no .
C39 H32 3.2506 no .
C40 H14 3.2632 no .
C41 H13 3.5313 no 2_677
C41 H23 3.2735 no .
C42 H48 3.2593 no .
C43 H14 2.9192 no .
C43 H31 3.2619 no .
C43 H46 2.9637 no 2_677
C44 H54A 2.7446 no .
C44 H54B 2.7151 no .
C44 H55 3.2716 no .
C45 H12 2.8039 no .
C45 H13 3.2823 no .
C45 H15 3.2827 no .
C45 H41 3.3023 no 2_677
C45 H43 2.7161 no .
C45 H46 2.9421 no 2_677
C46 H23 3.3446 no .
C46 H43 3.3660 no 2_677
C46 H50 3.2464 no .
C47 H33 3.2507 no .
C48 H42 3.2571 no .
C48 H63A 2.7408 no .
C48 H63B 2.7560 no .
C49 H22 3.2681 no .
C49 H39 3.1655 no .
C49 H51 2.9500 no .
C50 H13 3.5226 no 2_677
C50 H23 2.7754 no .
C50 H46 3.2461 no .
C51 H26 3.2573 no .
C51 H35 3.2682 no 2_767
C51 H49 2.9103 no .
C52 H46 3.2516 no .
C52 H50 3.2656 no .
C52 H61A 2.6268 no .
C52 H61B 2.6128 no .
C52 H61C 3.2039 no .
C53 H38 2.5439 no .
C54 H44 2.5086 no .
C55 H44 3.2749 no .
C56 H59 3.2688 no .
C57 H30 3.2611 no .
C57 H35 3.2635 no .
C57 H54A 2.6394 no .
C57 H54B 2.5917 no .
C57 H54C 3.2016 no .
C59 H56 3.2645 no .
C59 H61A 2.7840 no .
C59 H61B 2.6766 no .
C61 H59 2.4982 no .
C63 H48 2.5235 no .
H2A H3B 3.0812 no .
H2B H3A 3.5119 no .
H2B H3B 2.5361 no .
H2B H3C 2.8850 no .
H2B H3D 3.5507 no .
H2B H3E 3.1854 no .
H2C H3A 2.7926 no .
H2C H3B 1.7064 no .
H2C H3C 2.8586 no .
H2C H3D 2.8522 no .
H2C H3E 3.2306 no .
H5A H7B 3.5490 no .
H5A H7C 2.8198 no .
H5B H7C 3.5285 no .
H5C H7A 2.9614 no .
H5C H7B 3.5411 no .
H5C H7C 2.4662 no .
H12 H14 3.0686 no .
H12 H23 2.3214 no .
H12 H31 3.2843 no .
H12 H41 3.3629 no 2_677
H13 H40 2.3387 no .
H13 H41 3.0494 no 2_677
H13 H50 3.3087 no 2_677
H14 H15 2.3306 no .
H14 H43 2.9022 no .
H15 H40 2.3461 no .
H17 H32 2.3328 no .
H17 H33 3.0787 no 2_767
H17 H39 3.3555 no 2_767
H21 H31 2.3204 no .
H22 H33 2.3354 no .
H22 H47 2.3400 no .
H23 H27 3.3133 no 2_677
H23 H50 2.8684 no .
H26 H32 3.3333 no .
H26 H39 3.1189 no .
H26 H42 2.3328 no .
H27 H31 3.1595 no .
H27 H41 2.3310 no .
H27 H46 3.1833 no 2_677
H28 H30 3.2182 no .
H28 H32 3.3382 no 2_767
H28 H35 3.3942 no .
H28 H39 2.3272 no .
H30 H33 2.8745 no 2_767
H30 H44 2.3470 no .
H32 H35 2.6880 no 2_767
H35 H51 2.9548 no 2_767
H35 H55 2.3320 no .
H38 H43 2.3430 no .
H38 H53A 2.2511 no .
H38 H53B 2.4087 no .
H38 H53C 3.5125 no .
H39 H49 3.1507 no .
H43 H46 2.5761 no 2_677
H44 H54A 2.2764 no .
H44 H54B 2.3038 no .
H44 H54C 3.4783 no .
H46 H59 2.3437 no .
H47 H49 2.3273 no .
H48 H51 2.3430 no .
H48 H63A 2.2928 no .
H48 H63B 2.3218 no .
H48 H63C 3.4940 no .
H49 H51 2.9459 no .
H50 H56 2.3314 no .
H59 H61A 2.3663 no .
H59 H61B 2.2011 no .
H59 H61C 3.4656 no .
O1 H5C 2.9793 no 2_566
O1 H13 2.7006 no 1_455
O1 H28 2.6636 no 1_455
O1 H39 2.9185 no 1_455
O1 H50 3.2327 no 2_577
O2 H3F 3.5756 no 1_556
O2 H12 3.0566 no .
O2 H23 2.7964 no .
O2 H30 2.8341 no 2_667
O2 H33 2.8483 no 1_455
O3 H5A 2.8385 no 2_667
O3 H56 2.9369 no 2_678
O3 H63A 3.5834 no .
O3 H63B 3.5109 no 2_678
O3 H63C 2.4112 no 2_678
O4 H2A 3.4352 no .
O4 H2C 3.3226 no .
O4 H3A 2.9722 no .
O4 H3B 3.5884 no .
O4 H3D 2.8766 no .
O4 H3F 3.3788 no .
O4 H59 3.4957 no 1_544
O5A H2B 2.7151 no 2_666
O5A H48 3.1115 no 2_667
O5A H51 3.3647 no 2_667
O5A H59 2.7934 no 1_444
O5A H61B 3.1593 no 1_444
O5B H48 3.5739 no 2_667
O5B H59 3.0329 no 1_444
O5B H61B 2.9003 no 1_444
O5B H61B 2.8466 no 2_667
O6 H5B 2.7787 no 2_666
O6 H44 2.8276 no 2_666
O6 H53B 2.7596 no 1_655
O6 H53C 3.5249 no 1_655
O6 H54A 3.1669 no .
O6 H54C 3.5652 no .
O6 H63B 2.8591 no 1_554
N8 H3C 3.5894 no 1_556
C1 H22 3.3681 no 1_455
C2 H2C 3.0472 no 2_766
C2 H5B 3.1616 no 2_666
C2 H38 3.0767 no 1_655
C2 H53B 3.1337 no 1_655
C2 H55 3.1855 no .
C2 H55 2.8271 no 2_766
C3A H35 3.2457 no 2_766
C3A H43 3.1013 no 2_666
C3A H54C 3.5493 no .
C3A H55 3.4602 no 2_766
C3B H15 3.2437 no 2_666
C3B H54C 2.9904 no .
C4 H5B 3.2173 no 2_666
C4 H53B 3.3574 no 1_655
C4 H54C 3.5994 no .
C5 H2B 3.5028 no 2_666
C5 H48 3.4306 no 2_667
C5 H53B 2.8962 no 2_566
C5 H56 3.1816 no 1_544
C5 H61B 2.9677 no 2_667
C5 H61C 3.4479 no 2_667
C5 H63B 3.1949 no 2_667
C6 H2B 3.3829 no 2_666
C6 H59 3.4137 no 1_444
C6 H61B 2.9848 no 2_667
C7 H46 3.3888 no 1_444
C7 H47 3.5871 no 1_444
C7 H51 3.5290 no 1_444
C7 H59 3.3532 no 1_444
C7 H61B 3.1763 no 2_667
C10 H61C 3.3531 no 2_778
C11 H3C 2.9498 no 1_556
C11 H3E 3.0003 no 1_556
C11 H41 3.5624 no 2_677
C12 H22 3.0238 no 1_455
C12 H33 3.1127 no 1_455
C12 H42 3.3941 no .
C13 H26 3.2594 no .
C13 H39 3.2401 no .
C13 H53C 3.4331 no 1_655
C13 H54C 2.8923 no 2_666
C14 H3A 3.1868 no 2_666
C14 H3D 3.2198 no 2_666
C14 H17 3.5133 no 2_667
C14 H32 3.4449 no 2_667
C14 H42 3.1923 no .
C15 H3A 3.0872 no 2_666
C15 H3C 3.5612 no 2_666
C15 H3D 3.0584 no 2_666
C15 H3E 3.2146 no 2_666
C15 H3F 3.0755 no 2_666
C15 H15 3.5103 no 2_667
C15 H26 3.0430 no .
C15 H26 3.5072 no 2_667
C15 H42 3.3013 no .
C15 H42 3.5375 no 2_667
C17 H14 2.8830 no 2_667
C19 H7A 3.0819 no 2_566
C19 H17 3.3348 no 2_667
C20 H3C 3.4469 no 1_556
C20 H3E 2.9936 no 1_556
C20 H3F 3.3228 no 1_556
C20 H12 3.2607 no .
C20 H23 3.1799 no .
C21 H17 3.4099 no 2_667
C21 H39 2.9754 no 1_455
C21 H47 2.8253 no 2_677
C22 H7C 3.5408 no 1_666
C22 H12 3.5489 no 1_655
C22 H31 2.7961 no 1_655
C22 H61C 2.9605 no 2_778
C23 H22 2.8670 no 1_455
C23 H33 3.4821 no 1_455
C23 H63A 3.5557 no .
C24 H53A 3.2505 no 1_655
C24 H61A 3.0423 no 1_544
C25 H54C 3.3169 no 2_666
C26 H3C 3.1732 no 1_556
C26 H3E 2.9587 no 1_556
C26 H15 2.8583 no 2_667
C26 H41 3.2240 no 2_677
C27 H49 3.0236 no 2_677
C28 H13 3.4277 no .
C28 H40 2.8371 no .
C28 H53A 3.3070 no 1_655
C29 H40 3.3608 no .
C30 H53A 3.3075 no 1_655
C30 H61A 3.1106 no 1_544
C30 H63C 3.4696 no 2_667
C31 H7A 3.4603 no 2_566
C31 H17 3.1454 no 2_667
C31 H47 2.8813 no 2_677
C32 H14 2.9123 no 2_667
C33 H12 3.2320 no 1_655
C33 H31 3.2661 no 1_655
C33 H61C 2.9005 no 2_778
C35 H3B 3.3578 no 2_766
C35 H53A 3.0941 no 1_655
C35 H61A 2.9246 no 1_544
C36 H5C 3.0594 no 2_566
C36 H28 3.0725 no 1_455
C36 H39 3.1500 no 1_455
C37 H54B 3.1751 no 1_566
C37 H54C 3.4295 no 1_566
C37 H63A 3.4883 no .
C38 H2A 3.0836 no 1_455
C38 H3B 3.3990 no 2_666
C38 H5C 3.3669 no 2_566
C38 H7A 3.2889 no 2_566
C38 H28 3.5608 no 1_455
C38 H32 3.5279 no 2_667
C39 H13 3.1671 no .
C39 H21 3.4899 no 1_655
C39 H40 3.0333 no .
C40 H3A 3.5385 no 2_666
C40 H3D 3.4434 no 2_666
C40 H3F 3.0880 no 2_666
C40 H26 2.7833 no .
C40 H39 3.5292 no .
C40 H54C 3.1634 no 2_666
C41 H49 3.1090 no 2_677
C42 H3C 3.4071 no 1_556
C42 H3E 2.9495 no 1_556
C42 H3F 3.3989 no 1_556
C42 H12 2.9495 no .
C42 H15 2.9316 no 2_667
C42 H41 3.5193 no 2_677
C43 H3A 3.3654 no 2_666
C43 H3B 3.3635 no 2_666
C43 H3D 3.4989 no 2_666
C43 H7A 2.9717 no 2_566
C43 H32 3.5276 no 2_667
C44 H53A 3.2509 no 1_655
C44 H54A 3.3779 no 2_666
C44 H61A 3.0670 no 1_544
C46 H7A 3.2576 no 1_666
C46 H54B 3.1803 no 1_566
C46 H54C 3.4472 no 1_566
C46 H63A 3.5567 no .
C47 H7C 2.9055 no 1_666
C47 H21 3.3524 no 1_655
C47 H21 3.4714 no 2_677
C47 H31 3.0810 no 1_655
C47 H61C 3.4620 no 2_778
C48 H3C 3.2421 no 1_556
C48 H3E 3.0306 no 1_556
C48 H7B 3.4236 no 1_666
C49 H7C 3.2300 no 1_666
C49 H21 3.2575 no 1_655
C49 H27 3.4513 no 2_677
C50 H22 3.5922 no 1_455
C50 H54B 3.0366 no 1_566
C50 H63A 3.1822 no .
C51 H3C 2.9673 no 1_556
C51 H3E 3.0141 no 1_556
C51 H7B 3.3894 no 1_666
C52 H5A 3.5260 no 2_667
C52 H54B 2.9827 no 1_566
C52 H63A 3.0069 no .
C52 H63C 3.3982 no 2_678
C53 H2A 2.9374 no 1_455
C53 H5B 3.4737 no 2_566
C53 H5C 3.0860 no 2_566
C53 H13 3.2006 no 1_455
C53 H28 2.8412 no 1_455
C53 H54A 3.3707 no 2_566
C53 H54B 3.3917 no 2_566
C54 H3A 3.3076 no .
C54 H3D 3.1615 no .
C54 H3F 3.1938 no .
C54 H53C 2.7113 no 2_566
C55 H2A 3.2286 no .
C55 H2B 3.2281 no 2_766
C55 H2C 3.3545 no .
C55 H2C 3.3000 no 2_766
C55 H3B 3.3174 no 2_766
C55 H53A 3.0306 no 1_655
C55 H61A 2.8651 no 1_544
C56 H5A 3.4855 no 1_566
C56 H54B 2.9569 no 1_566
C56 H63A 2.9129 no .
C56 H63C 3.3584 no .
C57 H2A 3.5262 no .
C57 H53A 3.1153 no 1_655
C57 H61A 2.9307 no 1_544
C59 H7A 3.4954 no 1_666
C59 H7B 3.5208 no 1_666
C59 H54B 3.0753 no 1_566
C59 H63A 3.3622 no .
C61 H5A 2.7228 no 2_667
C61 H7C 3.3149 no 2_667
C61 H63C 3.1126 no 2_678
C63 H5A 3.5528 no 2_667
C63 H5B 3.4930 no 2_667
C63 H23 3.0635 no .
C63 H30 3.3852 no 2_667
C63 H33 3.4862 no 1_455
C63 H56 3.4201 no 2_678
H2A O4 3.4352 no .
H2A C38 3.0836 no 1_655
H2A C53 2.9374 no 1_655
H2A C55 3.2286 no .
H2A C57 3.5262 no .
H2A H2C 3.1752 no 2_766
H2A H3B 3.4091 no 2_766
H2A H5B 2.9767 no 2_666
H2A H38 2.2130 no 1_655
H2A H53A 2.7081 no 1_655
H2A H53B 2.3130 no 1_655
H2A H55 2.9109 no .
H2A H55 3.4734 no 2_766
H2B O5A 2.7151 no 2_666
H2B C5 3.5028 no 2_666
H2B C6 3.3829 no 2_666
H2B C55 3.2281 no 2_766
H2B H2C 3.4007 no 2_766
H2B H5B 2.8298 no 2_666
H2B H35 3.5022 no 2_766
H2B H38 3.2770 no 1_655
H2B H53B 3.4750 no 1_655
H2B H55 2.4021 no 2_766
H2C O4 3.3226 no .
H2C C2 3.0472 no 2_766
H2C C55 3.3545 no .
H2C C55 3.3000 no 2_766
H2C H2A 3.1752 no 2_766
H2C H2B 3.4007 no 2_766
H2C H2C 2.2176 no 2_766
H2C H3B 3.2371 no 2_766
H2C H38 3.4033 no 1_655
H2C H55 2.6598 no .
H2C H55 2.3954 no 2_766
H3A O4 2.9722 no .
H3A C14 3.1868 no 2_666
H3A C15 3.0872 no 2_666
H3A C40 3.5385 no 2_666
H3A C43 3.3654 no 2_666
H3A C54 3.3076 no .
H3A H14 3.4205 no 2_666
H3A H15 3.2570 no 2_666
H3A H43 2.5593 no 2_666
H3A H54C 2.7548 no .
H3B O4 3.5884 no .
H3B C35 3.3578 no 2_766
H3B C38 3.3990 no 2_666
H3B C43 3.3635 no 2_666
H3B C55 3.3174 no 2_766
H3B H2A 3.4091 no 2_766
H3B H2C 3.2371 no 2_766
H3B H32 3.5064 no 1_554
H3B H35 2.8035 no 2_766
H3B H38 2.8621 no 2_666
H3B H43 2.7972 no 2_666
H3B H55 2.7260 no 2_766
H3C N8 3.5894 no 1_554
H3C C11 2.9498 no 1_554
H3C C15 3.5612 no 2_666
H3C C20 3.4469 no 1_554
H3C C26 3.1732 no 1_554
H3C C42 3.4071 no 1_554
H3C C48 3.2421 no 1_554
H3C C51 2.9673 no 1_554
H3C H15 3.2871 no 2_666
H3C H32 3.0714 no 1_554
H3C H35 2.8060 no 2_766
H3C H43 3.5871 no 2_666
H3C H51 3.3621 no 1_554
H3D O4 2.8766 no .
H3D C14 3.2198 no 2_666
H3D C15 3.0584 no 2_666
H3D C40 3.4434 no 2_666
H3D C43 3.4989 no 2_666
H3D C54 3.1615 no .
H3D H14 3.4988 no 2_666
H3D H15 3.2402 no 2_666
H3D H43 2.6735 no 2_666
H3D H54A 3.5906 no .
H3D H54C 2.6023 no .
H3E C11 3.0003 no 1_554
H3E C15 3.2146 no 2_666
H3E C20 2.9936 no 1_554
H3E C26 2.9587 no 1_554
H3E C42 2.9495 no 1_554
H3E C48 3.0306 no 1_554
H3E C51 3.0141 no 1_554
H3E H15 2.9090 no 2_666
H3E H26 3.4928 no 1_554
H3E H32 3.4620 no 1_554
H3E H35 3.4387 no 2_766
H3E H42 3.4701 no 1_554
H3E H48 3.5973 no 1_554
H3E H51 3.5605 no 1_554
H3F O2 3.5756 no 1_554
H3F O4 3.3788 no .
H3F C15 3.0755 no 2_666
H3F C20 3.3228 no 1_554
H3F C40 3.0880 no 2_666
H3F C42 3.3989 no 1_554
H3F C54 3.1938 no .
H3F H15 3.0421 no 2_666
H3F H30 3.2669 no 2_666
H3F H40 3.0547 no 2_666
H3F H42 3.5726 no 1_554
H3F H44 3.5131 no 2_666
H3F H54A 3.1990 no .
H3F H54C 2.6281 no .
H5A O3 2.8385 no 2_667
H5A C52 3.5260 no 2_667
H5A C56 3.4855 no 1_544
H5A C61 2.7228 no 2_667
H5A C63 3.5528 no 2_667
H5A H48 3.3239 no 2_667
H5A H56 2.6134 no 1_544
H5A H61B 2.2448 no 2_667
H5A H61C 2.7603 no 2_667
H5A H63A 3.3480 no 2_667
H5A H63B 2.9149 no 2_667
H5B O6 2.7787 no 2_666
H5B C2 3.1616 no 2_666
H5B C4 3.2173 no 2_666
H5B C53 3.4737 no 2_566
H5B C63 3.4930 no 2_667
H5B H2A 2.9767 no 2_666
H5B H2B 2.8298 no 2_666
H5B H48 2.9216 no 2_667
H5B H53B 2.5276 no 2_566
H5B H56 3.3211 no 1_544
H5B H63B 2.5932 no 2_667
H5C O1 2.9793 no 2_566
H5C C36 3.0594 no 2_566
H5C C38 3.3669 no 2_566
H5C C53 3.0860 no 2_566
H5C H38 3.4589 no 2_566
H5C H50 3.0981 no 1_544
H5C H53B 2.4064 no 2_566
H5C H53C 3.5701 no 2_566
H5C H56 3.1203 no 1_544
H5C H61B 3.4367 no 2_667
H5C H61C 3.4841 no 2_667
H7A C19 3.0819 no 2_566
H7A C31 3.4603 no 2_566
H7A C38 3.2889 no 2_566
H7A C43 2.9717 no 2_566
H7A C46 3.2576 no 1_444
H7A C59 3.4954 no 1_444
H7A H27 3.2296 no 2_566
H7A H43 3.2566 no 2_566
H7A H46 2.5883 no 1_444
H7A H47 3.5330 no 1_444
H7A H59 3.0924 no 1_444
H7B C48 3.4236 no 1_444
H7B C51 3.3894 no 1_444
H7B C59 3.5208 no 1_444
H7B H46 3.3926 no 1_444
H7B H48 2.9647 no 1_444
H7B H51 2.9026 no 1_444
H7B H59 3.0919 no 1_444
H7B H61B 3.1821 no 2_667
H7C C22 3.5408 no 1_444
H7C C47 2.9055 no 1_444
H7C C49 3.2300 no 1_444
H7C C61 3.3149 no 2_667
H7C H47 2.7932 no 1_444
H7C H49 3.3504 no 1_444
H7C H51 3.2552 no 1_444
H7C H61B 2.8489 no 2_667
H7C H61C 2.8878 no 2_667
H12 O2 3.0566 no .
H12 C20 3.2607 no .
H12 C22 3.5489 no 1_455
H12 C33 3.2320 no 1_455
H12 C42 2.9495 no .
H12 H22 3.2474 no 1_455
H12 H33 2.6107 no 1_455
H12 H42 2.5284 no .
H13 O1 2.7006 no 1_655
H13 C28 3.4277 no .
H13 C39 3.1671 no .
H13 C53 3.2006 no 1_655
H13 H28 3.1663 no .
H13 H39 2.6749 no .
H13 H53C 2.7611 no 1_655
H13 H54C 3.0007 no 2_666
H14 C17 2.8830 no 2_667
H14 C32 2.9123 no 2_667
H14 H3A 3.4205 no 2_666
H14 H3D 3.4988 no 2_666
H14 H17 2.5853 no 2_667
H14 H32 2.6513 no 2_667
H14 H42 3.2713 no .
H15 C3B 3.2437 no 2_666
H15 C15 3.5103 no 2_667
H15 C26 2.8583 no 2_667
H15 C42 2.9316 no 2_667
H15 H3A 3.2570 no 2_666
H15 H3C 3.2871 no 2_666
H15 H3D 3.2402 no 2_666
H15 H3E 2.9090 no 2_666
H15 H3F 3.0421 no 2_666
H15 H15 3.0251 no 2_667
H15 H26 3.2828 no .
H15 H26 2.5904 no 2_667
H15 H42 3.4588 no .
H15 H42 2.7158 no 2_667
H17 C14 3.5133 no 2_667
H17 C19 3.3348 no 2_667
H17 C21 3.4099 no 2_667
H17 C31 3.1454 no 2_667
H17 H14 2.5853 no 2_667
H17 H31 3.3810 no 2_667
H21 C39 3.4899 no 1_455
H21 C47 3.3524 no 1_455
H21 C47 3.4714 no 2_677
H21 C49 3.2575 no 1_455
H21 H22 3.5008 no 2_677
H21 H39 2.6406 no 1_455
H21 H47 3.5237 no 1_455
H21 H47 2.6215 no 2_677
H21 H49 3.3551 no 1_455
H22 C1 3.3681 no 1_655
H22 C12 3.0238 no 1_655
H22 C23 2.8670 no 1_655
H22 C50 3.5922 no 1_655
H22 H12 3.2474 no 1_655
H22 H21 3.5008 no 2_677
H22 H23 3.0055 no 1_655
H22 H31 2.8751 no 1_655
H22 H50 2.8540 no 1_655
H22 H61C 3.2143 no 2_778
H23 O2 2.7964 no .
H23 C20 3.1799 no .
H23 C63 3.0635 no .
H23 H22 3.0055 no 1_455
H23 H33 3.3089 no 1_455
H23 H63A 2.6083 no .
H23 H63C 3.3126 no .
H26 C13 3.2594 no .
H26 C15 3.0430 no .
H26 C15 3.5072 no 2_667
H26 C40 2.7833 no .
H26 H3E 3.4928 no 1_556
H26 H15 3.2828 no .
H26 H15 2.5904 no 2_667
H26 H40 2.8813 no .
H26 H41 3.3184 no 2_677
H27 C49 3.4513 no 2_677
H27 H7A 3.2296 no 2_566
H27 H47 3.5762 no 2_677
H27 H49 2.5998 no 2_677
H28 O1 2.6636 no 1_655
H28 C36 3.0725 no 1_655
H28 C38 3.5608 no 1_655
H28 C53 2.8412 no 1_655
H28 H13 3.1663 no .
H28 H38 3.5599 no 1_655
H28 H40 2.9360 no .
H28 H53A 2.3583 no 1_655
H28 H53C 3.0990 no 1_655
H30 O2 2.8341 no 2_667
H30 C63 3.3852 no 2_667
H30 H3F 3.2669 no 2_666
H30 H40 3.1762 no .
H30 H63B 3.5170 no 2_667
H30 H63C 3.1631 no 2_667
H31 C22 2.7961 no 1_455
H31 C33 3.2661 no 1_455
H31 C47 3.0810 no 1_455
H31 H17 3.3810 no 2_667
H31 H22 2.8751 no 1_455
H31 H33 3.5998 no 1_455
H31 H47 3.3253 no 1_455
H31 H47 2.7271 no 2_677
H32 C14 3.4449 no 2_667
H32 C38 3.5279 no 2_667
H32 C43 3.5276 no 2_667
H32 H3B 3.5064 no 1_556
H32 H3C 3.0714 no 1_556
H32 H3E 3.4620 no 1_556
H32 H14 2.6513 no 2_667
H33 O2 2.8483 no 1_655
H33 C12 3.1127 no 1_655
H33 C23 3.4821 no 1_655
H33 C63 3.4862 no 1_655
H33 H12 2.6107 no 1_655
H33 H23 3.3089 no 1_655
H33 H31 3.5998 no 1_655
H33 H42 3.5574 no 1_655
H33 H61C 3.1314 no 2_778
H33 H63C 3.1069 no 1_655
H35 C3A 3.2457 no 2_766
H35 H2B 3.5022 no 2_766
H35 H3B 2.8035 no 2_766
H35 H3C 2.8060 no 2_766
H35 H3E 3.4387 no 2_766
H35 H53A 3.5668 no 1_655
H35 H61A 3.4456 no 1_544
H38 C2 3.0767 no 1_455
H38 H2A 2.2130 no 1_455
H38 H2B 3.2770 no 1_455
H38 H2C 3.4033 no 1_455
H38 H3B 2.8621 no 2_666
H38 H5C 3.4589 no 2_566
H38 H28 3.5599 no 1_455
H38 H55 3.5636 no 1_455
H39 O1 2.9185 no 1_655
H39 C13 3.2401 no .
H39 C21 2.9754 no 1_655
H39 C36 3.1500 no 1_655
H39 C40 3.5292 no .
H39 H13 2.6749 no .
H39 H21 2.6406 no 1_655
H39 H40 3.2541 no .
H40 C28 2.8371 no .
H40 C29 3.3608 no .
H40 C39 3.0333 no .
H40 H3F 3.0547 no 2_666
H40 H26 2.8813 no .
H40 H28 2.9360 no .
H40 H30 3.1762 no .
H40 H39 3.2541 no .
H40 H42 3.4652 no 2_667
H40 H54C 3.4138 no 2_666
H41 C11 3.5624 no 2_677
H41 C26 3.2240 no 2_677
H41 C42 3.5193 no 2_677
H41 H26 3.3184 no 2_677
H41 H49 2.7487 no 2_677
H42 C12 3.3941 no .
H42 C14 3.1923 no .
H42 C15 3.3013 no .
H42 C15 3.5375 no 2_667
H42 H3E 3.4701 no 1_556
H42 H3F 3.5726 no 1_556
H42 H12 2.5284 no .
H42 H14 3.2713 no .
H42 H15 3.4588 no .
H42 H15 2.7158 no 2_667
H42 H33 3.5574 no 1_455
H42 H40 3.4652 no 2_667
H43 C3A 3.1013 no 2_666
H43 H3A 2.5593 no 2_666
H43 H3B 2.7972 no 2_666
H43 H3C 3.5871 no 2_666
H43 H3D 2.6735 no 2_666
H43 H7A 3.2566 no 2_566
H44 O6 2.8276 no 2_666
H44 H3F 3.5131 no 2_666
H44 H54A 2.9021 no 2_666
H44 H63B 3.4155 no 2_667
H44 H63C 3.5622 no 2_667
H46 C7 3.3888 no 1_666
H46 H7A 2.5883 no 1_666
H46 H7B 3.3926 no 1_666
H47 C7 3.5871 no 1_666
H47 C21 2.8253 no 2_677
H47 C31 2.8813 no 2_677
H47 H7A 3.5330 no 1_666
H47 H7C 2.7932 no 1_666
H47 H21 3.5237 no 1_655
H47 H21 2.6215 no 2_677
H47 H27 3.5762 no 2_677
H47 H31 3.3253 no 1_655
H47 H31 2.7271 no 2_677
H48 O5A 3.1115 no 2_667
H48 O5B 3.5739 no 2_667
H48 C5 3.4306 no 2_667
H48 H3E 3.5973 no 1_556
H48 H5A 3.3239 no 2_667
H48 H5B 2.9216 no 2_667
H48 H7B 2.9647 no 1_666
H49 C27 3.0236 no 2_677
H49 C41 3.1090 no 2_677
H49 H7C 3.3504 no 1_666
H49 H21 3.3551 no 1_655
H49 H27 2.5998 no 2_677
H49 H41 2.7487 no 2_677
H50 O1 3.2327 no 2_577
H50 H5C 3.0981 no 1_566
H50 H22 2.8540 no 1_455
H50 H53C 3.4551 no 2_577
H50 H54B 3.5392 no 1_566
H51 O5A 3.3647 no 2_667
H51 C7 3.5290 no 1_666
H51 H3C 3.3621 no 1_556
H51 H3E 3.5605 no 1_556
H51 H7B 2.9026 no 1_666
H51 H7C 3.2552 no 1_666
H51 H61A 3.5364 no 2_778
H53A C24 3.2505 no 1_455
H53A C28 3.3070 no 1_455
H53A C30 3.3075 no 1_455
H53A C35 3.0941 no 1_455
H53A C44 3.2509 no 1_455
H53A C55 3.0306 no 1_455
H53A C57 3.1153 no 1_455
H53A H2A 2.7081 no 1_455
H53A H28 2.3583 no 1_455
H53A H35 3.5668 no 1_455
H53A H55 3.4796 no 1_455
H53B O6 2.7596 no 1_455
H53B C2 3.1337 no 1_455
H53B C4 3.3574 no 1_455
H53B C5 2.8962 no 2_566
H53B H2A 2.3130 no 1_455
H53B H2B 3.4750 no 1_455
H53B H5B 2.5276 no 2_566
H53B H5C 2.4064 no 2_566
H53B H54B 3.5104 no 2_566
H53C O6 3.5249 no 1_455
H53C C13 3.4331 no 1_455
H53C C54 2.7113 no 2_566
H53C H5C 3.5701 no 2_566
H53C H13 2.7611 no 1_455
H53C H28 3.0990 no 1_455
H53C H50 3.4551 no 2_577
H53C H54A 2.5006 no 2_566
H53C H54B 2.5034 no 2_566
H53C H54C 2.6716 no 2_566
H54A O6 3.1669 no .
H54A C44 3.3779 no 2_666
H54A C53 3.3707 no 2_566
H54A H3D 3.5906 no .
H54A H3F 3.1990 no .
H54A H44 2.9021 no 2_666
H54A H53C 2.5006 no 2_566
H54A H54A 2.8225 no 2_666
H54B C37 3.1751 no 1_544
H54B C46 3.1803 no 1_544
H54B C50 3.0366 no 1_544
H54B C52 2.9827 no 1_544
H54B C53 3.3917 no 2_566
H54B C56 2.9569 no 1_544
H54B C59 3.0753 no 1_544
H54B H50 3.5392 no 1_544
H54B H53B 3.5104 no 2_566
H54B H53C 2.5034 no 2_566
H54B H56 3.4431 no 1_544
H54B H59 3.5929 no 1_544
H54C O6 3.5652 no .
H54C C3A 3.5493 no .
H54C C3B 2.9904 no .
H54C C4 3.5994 no .
H54C C13 2.8923 no 2_666
H54C C25 3.3169 no 2_666
H54C C37 3.4295 no 1_544
H54C C40 3.1634 no 2_666
H54C C46 3.4472 no 1_544
H54C H3A 2.7548 no .
H54C H3D 2.6023 no .
H54C H3F 2.6281 no .
H54C H13 3.0007 no 2_666
H54C H40 3.4138 no 2_666
H54C H53C 2.6716 no 2_566
H55 C2 3.1855 no .
H55 C2 2.8271 no 2_766
H55 C3A 3.4602 no 2_766
H55 H2A 2.9109 no .
H55 H2A 3.4734 no 2_766
H55 H2B 2.4021 no 2_766
H55 H2C 2.6598 no .
H55 H2C 2.3954 no 2_766
H55 H3B 2.7260 no 2_766
H55 H38 3.5636 no 1_655
H55 H53A 3.4796 no 1_655
H55 H61A 3.3549 no 1_544
H56 O3 2.9369 no 2_678
H56 C5 3.1816 no 1_566
H56 C63 3.4201 no 2_678
H56 H5A 2.6134 no 1_566
H56 H5B 3.3211 no 1_566
H56 H5C 3.1203 no 1_566
H56 H54B 3.4431 no 1_566
H56 H56 3.4487 no 2_678
H56 H61C 3.5561 no 2_678
H56 H63A 3.2442 no .
H56 H63A 3.5749 no 2_678
H56 H63B 3.0323 no 2_678
H56 H63C 3.2387 no .
H56 H63C 3.1188 no 2_678
H59 O4 3.4957 no 1_566
H59 O5A 2.7934 no 1_666
H59 O5B 3.0329 no 1_666
H59 C6 3.4137 no 1_666
H59 C7 3.3532 no 1_666
H59 H7A 3.0924 no 1_666
H59 H7B 3.0919 no 1_666
H59 H54B 3.5929 no 1_566
H61A C24 3.0423 no 1_566
H61A C30 3.1106 no 1_566
H61A C35 2.9246 no 1_566
H61A C44 3.0670 no 1_566
H61A C55 2.8651 no 1_566
H61A C57 2.9307 no 1_566
H61A H35 3.4456 no 1_566
H61A H51 3.5364 no 2_778
H61A H55 3.3549 no 1_566
H61A H63C 3.3958 no 2_678
H61B O5A 3.1593 no 1_666
H61B O5B 2.9003 no 1_666
H61B O5B 2.8466 no 2_667
H61B C5 2.9677 no 2_667
H61B C6 2.9848 no 2_667
H61B C7 3.1763 no 2_667
H61B H5A 2.2448 no 2_667
H61B H5C 3.4367 no 2_667
H61B H7B 3.1821 no 2_667
H61B H7C 2.8489 no 2_667
H61C C5 3.4479 no 2_667
H61C C10 3.3531 no 2_778
H61C C22 2.9605 no 2_778
H61C C33 2.9005 no 2_778
H61C C47 3.4620 no 2_778
H61C H5A 2.7603 no 2_667
H61C H5C 3.4841 no 2_667
H61C H7C 2.8878 no 2_667
H61C H22 3.2143 no 2_778
H61C H33 3.1314 no 2_778
H61C H56 3.5561 no 2_678
H61C H63C 2.9236 no 2_678
H63A O3 3.5834 no .
H63A C23 3.5557 no .
H63A C37 3.4883 no .
H63A C46 3.5567 no .
H63A C50 3.1822 no .
H63A C52 3.0069 no .
H63A C56 2.9129 no .
H63A C59 3.3622 no .
H63A H5A 3.3480 no 2_667
H63A H23 2.6083 no .
H63A H56 3.2442 no .
H63A H56 3.5749 no 2_678
H63B O3 3.5109 no 2_678
H63B O6 2.8591 no 1_556
H63B C5 3.1949 no 2_667
H63B H5A 2.9149 no 2_667
H63B H5B 2.5932 no 2_667
H63B H30 3.5170 no 2_667
H63B H44 3.4155 no 2_667
H63B H56 3.0323 no 2_678
H63C O3 2.4112 no 2_678
H63C C30 3.4696 no 2_667
H63C C52 3.3982 no 2_678
H63C C56 3.3584 no .
H63C C61 3.1126 no 2_678
H63C H23 3.3126 no .
H63C H30 3.1631 no 2_667
H63C H33 3.1069 no 1_455
H63C H44 3.5622 no 2_667
H63C H56 3.2387 no .
H63C H56 3.1188 no 2_678
H63C H61A 3.3958 no 2_678
H63C H61C 2.9236 no 2_678

loop_
_geom_torsion_atom_site_label_1
_geom_torsion_atom_site_label_2
_geom_torsion_atom_site_label_3
_geom_torsion_atom_site_label_4
_geom_torsion
_geom_torsion_publ_flag
_geom_torsion_site_symmetry_1
_geom_torsion_site_symmetry_3
_geom_torsion_site_symmetry_4
C53 O1 C36 C21 176.0(2) no . . .
C53 O1 C36 C38 -4.2(4) no . . .
C63 O2 C20 C42 179.6(3) no . . .
C63 O2 C20 C48 -0.1(4) no . . .
C61 O3 C52 C56 -174.1(3) no . . .
C61 O3 C52 C59 6.9(4) no . . .
C54 O4 C57 C44 -5.2(4) no . . .
C54 O4 C57 C55 174.7(2) no . . .
O5B O5B C6 O5A -140(5) no 2_556 . .
O5B O5B C6 C5 -40(5) no 2_556 . .
O5B O5B C6 C7 87(5) no 2_556 . .
C6 O5B O5B C6 180(3) no . 2_556 2_556
C10 N1 C24 C30 98.4(3) no 2_767 . .
C10 N1 C24 C35 -79.2(3) no 2_767 . .
C24 N1 C10 C33 -80.7(3) no . 2_767 2_767
C24 N1 C10 C34 95.4(2) no . 2_767 2_767
C10 N1 C29 C17 -8.8(3) no 2_767 . .
C10 N1 C29 C28 167.47(19) no 2_767 . .
C29 N1 C10 C33 92.4(2) no . 2_767 2_767
C29 N1 C10 C34 -91.5(3) no . 2_767 2_767
C24 N1 C29 C17 163.9(2) no . . .
C24 N1 C29 C28 -19.8(3) no . . .
C29 N1 C24 C30 -74.8(3) no . . .
C29 N1 C24 C35 107.6(3) no . . .
C16 N5 C19 C31 -7.9(3) no . . .
C16 N5 C19 C43 169.0(2) no . . .
C19 N5 C16 C12 101.2(3) no . . .
C19 N5 C16 C27 -80.7(3) no . . .
C16 N5 C45 C14 111.6(2) no . . .
C16 N5 C45 C25 -68.9(3) no . . .
C45 N5 C16 C12 -49.6(3) no . . .
C45 N5 C16 C27 128.5(2) no . . .
C19 N5 C45 C14 -39.0(3) no . . .
C19 N5 C45 C25 140.5(2) no . . .
C45 N5 C19 C31 142.0(2) no . . .
C45 N5 C19 C43 -41.1(3) no . . .
C11 N8 C18 C32 -84.1(3) no . . .
C11 N8 C18 C39 98.5(3) no . . .
C18 N8 C11 C26 -12.7(3) no . . .
C18 N8 C11 C51 165.4(2) no . . .
C11 N8 C34 C10 143.6(2) no . . .
C11 N8 C34 C49 -35.8(3) no . . .
C34 N8 C11 C26 136.7(2) no . . .
C34 N8 C11 C51 -45.3(3) no . . .
C18 N8 C34 C10 -66.6(3) no . . .
C18 N8 C34 C49 114.0(2) no . . .
C34 N8 C18 C32 125.7(2) no . . .
C34 N8 C18 C39 -51.6(3) no . . .
C1 N58 C25 C13 94.4(3) no . 2_677 2_677
C1 N58 C25 C45 -87.8(3) no . 2_677 2_677
C25 N58 C1 C23 162.6(2) no 2_677 . .
C25 N58 C1 C41 -13.0(4) no 2_677 . .
C1 N58 C37 C46 121.6(2) no . . .
C1 N58 C37 C50 -58.7(3) no . . .
C37 N58 C1 C23 -20.7(4) no . . .
C37 N58 C1 C41 163.7(2) no . . .
C25 N58 C37 C46 -61.5(3) no 2_677 . .
C25 N58 C37 C50 118.2(2) no 2_677 . .
C37 N58 C25 C13 -82.4(2) no . 2_677 2_677
C37 N58 C25 C45 95.3(3) no . 2_677 2_677
N58 C1 C23 C12 -171.7(2) no . . .
N58 C1 C41 C27 170.8(2) no . . .
C23 C1 C41 C27 -4.9(4) no . . .
C41 C1 C23 C12 4.0(4) no . . .
N1 C10 C33 C22 -175.51(19) no 2_767 . .
N1 C10 C34 N8 -2.6(3) no 2_767 . .
N1 C10 C34 C49 176.71(19) no 2_767 . .
C33 C10 C34 N8 -178.7(2) no . . .
C33 C10 C34 C49 0.7(3) no . . .
C34 C10 C33 C22 0.6(3) no . . .
N8 C11 C26 C42 177.8(2) no . . .
N8 C11 C51 C48 -178.9(2) no . . .
C26 C11 C51 C48 -0.8(4) no . . .
C51 C11 C26 C42 -0.3(4) no . . .
C16 C12 C23 C1 0.3(4) no . . .
C23 C12 C16 N5 174.2(2) no . . .
C23 C12 C16 C27 -3.9(4) no . . .
C25 C13 C40 C15 -1.6(3) no . . .
C40 C13 C25 N58 -176.96(19) no . . 2_677
C40 C13 C25 C45 0.8(3) no . . .
C15 C14 C45 N5 178.13(19) no . . .
C15 C14 C45 C25 -1.4(3) no . . .
C45 C14 C15 C40 0.7(3) no . . .
C14 C15 C40 C13 0.8(3) no . . .
N5 C16 C27 C41 -175.1(2) no . . .
C12 C16 C27 C41 3.0(4) no . . .
C29 C17 C32 C18 1.4(3) no . . .
C32 C17 C29 N1 170.6(2) no . . .
C32 C17 C29 C28 -5.8(3) no . . .
N8 C18 C32 C17 -173.98(19) no . . .
N8 C18 C39 C28 173.55(19) no . . .
C32 C18 C39 C28 -3.9(4) no . . .
C39 C18 C32 C17 3.4(3) no . . .
N5 C19 C31 C21 176.5(2) no . . .
N5 C19 C43 C38 -177.6(2) no . . .
C31 C19 C43 C38 -0.6(4) no . . .
C43 C19 C31 C21 -0.5(4) no . . .
O2 C20 C42 C26 179.9(2) no . . .
O2 C20 C48 C51 179.0(2) no . . .
C42 C20 C48 C51 -0.7(4) no . . .
C48 C20 C42 C26 -0.4(4) no . . .
C31 C21 C36 O1 -179.6(2) no . . .
C31 C21 C36 C38 0.6(4) no . . .
C36 C21 C31 C19 0.5(4) no . . .
C33 C22 C47 C49 0.2(4) no . . .
C47 C22 C33 C10 -1.1(4) no . . .
N1 C24 C30 C44 -176.6(2) no . . .
N1 C24 C35 C55 176.4(2) no . . .
C30 C24 C35 C55 -1.2(4) no . . .
C35 C24 C30 C44 1.0(4) no . . .
N58 C25 C45 N5 -1.2(3) no 2_677 . .
N58 C25 C45 C14 178.34(16) no 2_677 . .
C13 C25 C45 N5 -178.87(17) no . . .
C13 C25 C45 C14 0.6(3) no . . .
C11 C26 C42 C20 0.9(4) no . . .
C16 C27 C41 C1 1.4(4) no . . .
C29 C28 C39 C18 -0.6(4) no . . .
C39 C28 C29 N1 -171.0(2) no . . .
C39 C28 C29 C17 5.4(3) no . . .
C24 C30 C44 C57 0.0(4) no . . .
N8 C34 C49 C47 177.9(2) no . . .
C10 C34 C49 C47 -1.5(4) no . . .
C24 C35 C55 C57 0.5(5) no . . .
O1 C36 C38 C43 178.6(2) no . . .
C21 C36 C38 C43 -1.6(4) no . . .
N58 C37 C46 C59 179.6(2) no . . .
N58 C37 C50 C56 178.4(2) no . . .
C46 C37 C50 C56 -2.0(4) no . . .
C50 C37 C46 C59 -0.1(4) no . . .
C36 C38 C43 C19 1.6(4) no . . .
C30 C44 C57 O4 179.1(2) no . . .
C30 C44 C57 C55 -0.9(4) no . . .
C37 C46 C59 C52 2.3(4) no . . .
C22 C47 C49 C34 1.1(4) no . . .
C20 C48 C51 C11 1.3(4) no . . .
C37 C50 C56 C52 1.7(4) no . . .
O3 C52 C56 C50 -178.5(2) no . . .
O3 C52 C59 C46 176.4(2) no . . .
C56 C52 C59 C46 -2.6(4) no . . .
C59 C52 C56 C50 0.6(4) no . . .
C35 C55 C57 O4 -179.4(3) no . . .
C35 C55 C57 C44 0.6(5) no . . .
